data_1534579
loop_
_publ_author_name
'Limanski, E.M.'
'Piepenbrink, M.'
'Burgemeister, K.'
'Droste, E.'
'Krebs, B.'

_publ_section_title
;
 Syntheses and X-ray characterization of novel (M4 (H2 O)2 (X W9
 O34)2)(n-) (M = Cu(II), X = Cu(II) and M = Fe(III), X = Fe(III))
 polytungstates
;
_journal_name_full 'Journal of Cluster Science'
_journal_page_first 369
_journal_page_last 379
_journal_paper_doi 10.1023/A:1020551016077
_journal_volume 13
_journal_year 2002
_chemical_formula_sum 'Fe6 H72 K Na9 O104 W18'
_chemical_name_systematic 'Na9 K (Fe4 (H2 O)2 (Fe W9 O34)2) (H2 O)34'
_space_group_IT_number 2
_symmetry_space_group_name_Hall '-P 1'
_symmetry_space_group_name_H-M 'P -1'
_cell_angle_alpha 99.36(3)
_cell_angle_beta 104.21(3)
_cell_angle_gamma 101.55(3)
_cell_formula_units_Z 1
_cell_length_a 12.316(2)
_cell_length_b 13.716(3)
_cell_length_c 14.925(3)
_cell_volume 2334.297
_citation_journal_id_ASTM JCSCEB
_cod_data_source_file Limanski_JCSCEB_2002_613.cif
_cod_data_source_block H72Fe6K1Na9O104W18
_cod_original_formula_sum 'H72 Fe6 K1 Na9 O104 W18'
_cod_database_code 1534579

loop_
_symmetry_equiv_pos_as_xyz
x,y,z
-x,-y,-z

loop_
_atom_site_label
_atom_site_type_symbol
_atom_site_fract_x
_atom_site_fract_y
_atom_site_fract_z
_atom_site_occupancy
_atom_site_U_iso_or_equiv
O31 O-2 0.3037 0.6154 0.2358 1 0.0
O36 O-2 0.8077 0.2019 0.3434 1 0.0
Fe1 Fe+3 0.3639 0.3496 0.32415 1 0.0
Na2 Na+1 0.2269 -0.0629 0.5847 1 0.0
O12 O-2 0.2108 0.0609 0.006 1 0.0
O26 O-2 0.0677 0.3846 0.519 1 0.0
O23 O-2 0.2903 0.0689 0.5106 1 0.0
O4 O-2 0.2517 0.4616 0.0828 1 0.0
Na6 Na+1 0.61 -0.112 0.292 0.5 0.0
O33 O-2 0.3505 0.5901 0.4169 1 0.0
O7 O-2 0.9517 0.0856 0.1949 1 0.0
W7 W+6 0.15804 0.35121 0.45545 1 0.0
Fe2 Fe+3 0.6465 0.4039 0.43604 1 0.0
O21 O-2 0.6365 0.3352 0.1059 1 0.0
O38 O-2 0.3644 -0.062 0.379 1 0.0
O41 O-2 0.5 0 0.5 1 0.0
O37 O-2 0.081 0.4433 -0.1198 1 0.0
O52 O-2 0.8257 0.6642 0.207 1 0.0
O42 O-2 0.736 0.163 0.5322 1 0.0
W3 W+6 0.28867 0.14841 0.11027 1 0.0
O29 O-2 0.4508 0.6133 0.1217 1 0.0
O27 O-2 0.3014 0.4309 0.5262 1 0.0
O10 O-2 0.0313 0.2495 0.3493 1 0.0
Na5 Na+1 0.595 0.2043 0.5538 0.67 0.0
O16 O-2 0.548 0.0412 0.3183 1 0.0
O51 O-2 0.566 -0.165 0.111 0.5 0.0
O45 O-2 0.977 0.098 0.502 1 0.0
Na4 Na+1 0.954 0.3828 0.2567 0.67 0.0
O13 O-2 0.4136 0.2116 0.0719 1 0.0
O50 O-2 0.211 0.033 -0.284 0.5 0.0
O8 O-2 0.1361 0.0903 0.3448 1 0.0
W8 W+6 0.40224 0.53254 0.19049 1 0.0
O2 O-2 0.22 0.2639 0.0887 1 0.0
O49 O-2 0.154 0.491 0.708 0.67 0.0
O3 O-2 0.1021 0.4729 0.191 1 0.0
O30 O-2 0.5086 0.5771 0.3025 1 0.0
O53 O-2 0.182 -0.091 0.2558 1 0.0
O44 O-2 0.345 0.397 -0.0647 1 0.0
O43 O-2 0.624 0.049 0.089 1 0.0
Na1 Na+1 0.728 0.4442 0.0325 1 0.0
O56 O-2 0 0 0 1 0.0
O5 O-2 0.0797 0.278 0.1933 1 0.0
O19 O-2 0.5829 0.1949 0.2189 1 0.0
O9 O-2 0.1795 0.1248 0.1835 1 0.0
O48 O-2 0.446 0.808 0.324 0.67 0.0
O14 O-2 0.3716 0.065 0.1745 1 0.0
K1 K+1 0.657 0.129 -0.079 0.5 0.0
O28 O-2 0.1486 0.4461 0.3724 1 0.0
W9 W+6 0.21852 0.54885 0.31529 1 0.0
W6 W+6 0.28988 0.16516 0.44782 1 0.0
W5 W+6 0.54496 0.31776 0.17962 1 0.0
O55 O-2 0.056 -0.12 0.064 0.5 0.0
W2 W+6 0.08387 0.16786 0.2579 1 0.0
W1 W+6 0.14503 0.36624 0.1191 1 0.0
Na3 Na+1 0.2339 0.0409 -0.1467 0.67 0.0
W4 W+6 0.49345 0.14489 0.30117 1 0.0
O25 O-2 0.187 0.236 0.5064 1 0.0
O54 O-2 0.995 0.778 0.318 0.5 0.0
O1 O-2 0.0282 0.3382 0.0169 1 0.0
Fe3 Fe+3 0.5261 0.5819 0.44288 1 0.0
O46 O-2 0.155 0.199 -0.137 1 0.0
O11 O-2 0.2432 0.2719 0.364 1 0.0
O6 O-2 0.2915 0.432 0.2509 1 0.0
O24 O-2 0.4128 0.2652 0.5202 1 0.0
O18 O-2 0.367 0.1176 0.3588 1 0.0
O15 O-2 0.4124 0.2562 0.24 1 0.0
O32 O-2 0.147 0.642 0.3387 1 0.0
O40 O-2 0.794 0.32 -0.0714 1 0.0
O22 O-2 0.4588 0.4166 0.1504 1 0.0
O35 O-2 0.8098 0.3796 0.4516 1 0.0
O39 O-2 0.701 0.7262 0.2992 1 0.0
O47 O-2 0.831 0.257 0.147 0.67 0.0
O17 O-2 0.5801 0.2434 0.4002 1 0.0
O20 O-2 0.6285 0.3962 0.2912 1 0.0
O34 O-2 0.489 0.4269 0.425 1 0.0
